data_7713439
loop_
_publ_author_name
'Pandit, Nithun Ranjan'
'Bej, Sourav'
'Das, Riyanka'
'Ghosal, Nirajan'
'Mondal, Ananya'
'Pal, Ranjana'
'Ghosh, Meenakshi'
'Banerjee, Priyabrata'
'Biswas, Biplab'

_publ_section_title
;
 Anion directed structural tuning of azomethine derived two Zn2+-complexes
 with optoelectronic recognition of Cu2+ from aqueous medium with
 Anti-cancer activities: Expedition from micromolar to femtomolar
 sensitivity with DFT revelation
;
_journal_name_full 'Dalton Transactions'
_journal_paper_doi 10.1039/D3DT01901B
_journal_year 2023
_chemical_formula_moiety 'C12 H16 N5 O3 Zn'
_chemical_formula_sum 'C12 H16 N5 O3 Zn'
_chemical_formula_weight 343.67
_space_group_crystal_system orthorhombic
_space_group_IT_number 19
_space_group_name_Hall 'P 2ac 2ab'
_space_group_name_H-M_alt 'P 21 21 21'
_atom_sites_solution_hydrogens mixed
_audit_creation_method SHELXL-2019/2
_audit_update_record
;
2022-06-08 deposited with the CCDC.	2023-07-11 downloaded from the CCDC.
;
_cell_angle_alpha 90
_cell_angle_beta 90
_cell_angle_gamma 90
_cell_formula_units_Z 4
_cell_length_a 9.508(7)
_cell_length_b 9.719(7)
_cell_length_c 16.852(13)
_cell_measurement_reflns_used 1957
_cell_measurement_temperature 293(2)
_cell_measurement_theta_max 26.62
_cell_measurement_theta_min 2.41
_cell_volume 1557(2)
_computing_cell_refinement 'Bruker SAINT'
_computing_data_collection 'Bruker APEX2'
_computing_data_reduction 'Bruker SAINT'
_computing_molecular_graphics 'Bruker SHELXTL'
_computing_publication_material 'Bruker SHELXTL'
_computing_structure_refinement 'SHELXL-2019/2 (Sheldrick, 2019)'
_computing_structure_solution 'SHELXS-97 (Sheldrick 2008)'
_diffrn_ambient_temperature 293(2)
_diffrn_measured_fraction_theta_full 0.996
_diffrn_measured_fraction_theta_max 0.996
_diffrn_measurement_device_type 'Bruker APEX-II CCD'
_diffrn_measurement_method '\f and \w scans'
_diffrn_radiation_type MoK\a
_diffrn_radiation_wavelength 0.71073
_diffrn_reflns_av_R_equivalents 0.1766
_diffrn_reflns_av_unetI/netI 0.1587
_diffrn_reflns_Laue_measured_fraction_full 0.996
_diffrn_reflns_Laue_measured_fraction_max 0.996
_diffrn_reflns_limit_h_max 8
_diffrn_reflns_limit_h_min -11
_diffrn_reflns_limit_k_max 11
_diffrn_reflns_limit_k_min -11
_diffrn_reflns_limit_l_max 20
_diffrn_reflns_limit_l_min -17
_diffrn_reflns_number 10775
_diffrn_reflns_point_group_measured_fraction_full 0.995
_diffrn_reflns_point_group_measured_fraction_max 0.995
_diffrn_reflns_theta_full 24.994
_diffrn_reflns_theta_max 24.994
_diffrn_reflns_theta_min 2.419
_exptl_absorpt_coefficient_mu 1.593
_exptl_absorpt_correction_type none
_exptl_crystal_colour white
_exptl_crystal_density_diffrn 1.466
_exptl_crystal_description block
_exptl_crystal_F_000 708
_exptl_crystal_size_max 0.100
_exptl_crystal_size_mid 0.100
_exptl_crystal_size_min 0.100
_refine_diff_density_max 0.573
_refine_diff_density_min -0.951
_refine_diff_density_rms 0.118
_refine_ls_abs_structure_details
;
 Flack x determined using 461 quotients [(I+)-(I-)]/[(I+)+(I-)]
 (Parsons, Flack and Wagner, Acta Cryst. B69 (2013) 249-259).
;
_refine_ls_abs_structure_Flack 0.07(3)
_refine_ls_extinction_method none
_refine_ls_goodness_of_fit_ref 1.012
_refine_ls_hydrogen_treatment mixed
_refine_ls_matrix_type full
_refine_ls_number_parameters 194
_refine_ls_number_reflns 2736
_refine_ls_number_restraints 12
_refine_ls_restrained_S_all 1.010
_refine_ls_R_factor_all 0.1382
_refine_ls_R_factor_gt 0.0867
_refine_ls_shift/su_max 0.000
_refine_ls_shift/su_mean 0.000
_refine_ls_structure_factor_coef Fsqd
_refine_ls_weighting_details 'w=1/[\s^2^(Fo^2^)+(0.0887P)^2^] where P=(Fo^2^+2Fc^2^)/3'
_refine_ls_weighting_scheme calc
_refine_ls_wR_factor_gt 0.1738
_refine_ls_wR_factor_ref 0.1948
_reflns_Friedel_coverage 0.722
_reflns_Friedel_fraction_full 0.993
_reflns_Friedel_fraction_max 0.993
_reflns_number_gt 1730
_reflns_number_total 2736
_reflns_threshold_expression 'I > 2\s(I)'
_cod_data_source_file d3dt01901b2.cif
_cod_data_source_block shelx
_cod_database_code 7713439
_shelx_shelxl_version_number 2019/2
_shelx_space_group_comment
;
The symmetry employed for this shelxl refinement is uniquely defined
by the following loop, which should always be used as a source of
symmetry information in preference to the above space-group names.
They are only intended as comments.
;
_shelx_estimated_absorpt_t_min 0.857
_shelx_estimated_absorpt_t_max 0.857

loop_
_space_group_symop_operation_xyz
'x, y, z'
'-x+1/2, -y, z+1/2'
'-x, y+1/2, -z+1/2'
'x+1/2, -y+1/2, -z'

loop_
_atom_site_label
_atom_site_type_symbol
_atom_site_fract_x
_atom_site_fract_y
_atom_site_fract_z
_atom_site_U_iso_or_equiv
_atom_site_adp_type
_atom_site_occupancy
_atom_site_site_symmetry_order
_atom_site_calc_flag
_atom_site_refinement_flags_posn
_atom_site_refinement_flags_adp
_atom_site_refinement_flags_occupancy
_atom_site_disorder_assembly
_atom_site_disorder_group
C1 C 0.6491(17) 0.3423(13) 0.4421(11) 0.051(4) Uani 1 1 d . U . . .
H1 H 0.587764 0.284001 0.468843 0.061 Uiso 1 1 calc R U . . .
C2 C 0.781(3) 0.2981(19) 0.4265(12) 0.082(7) Uani 1 1 d . U . . .
H2 H 0.803904 0.207103 0.437376 0.098 Uiso 1 1 calc R U . . .
C3 C 0.882(3) 0.3842(17) 0.3949(11) 0.065(5) Uani 1 1 d . U . . .
H3 H 0.974794 0.355938 0.388670 0.078 Uiso 1 1 calc R U . . .
C4 C 0.8380(16) 0.5153(15) 0.3728(9) 0.040(4) Uani 1 1 d . . . . .
H4 H 0.900518 0.577366 0.349982 0.047 Uiso 1 1 calc R U . . .
C5 C 0.6994(16) 0.5509(12) 0.3854(7) 0.031(3) Uani 1 1 d . . . . .
C6 C 0.6434(17) 0.6932(15) 0.3594(8) 0.037(4) Uani 1 1 d . . . . .
C7 C 0.4450(16) 0.8485(14) 0.3585(8) 0.040(4) Uani 1 1 d . . . . .
C8 C 0.547(2) 0.9694(16) 0.3426(13) 0.077(6) Uani 1 1 d . . . . .
H8A H 0.602513 0.949623 0.296538 0.116 Uiso 1 1 calc R U . . .
H8B H 0.493571 1.052005 0.333811 0.116 Uiso 1 1 calc R U . . .
H8C H 0.607242 0.981763 0.387660 0.116 Uiso 1 1 calc R U . . .
C9 C 0.358(2) 0.8210(18) 0.2850(11) 0.071(6) Uani 1 1 d . . . . .
H9A H 0.419905 0.802571 0.241113 0.106 Uiso 1 1 calc R U . . .
H9B H 0.298757 0.742878 0.293997 0.106 Uiso 1 1 calc R U . . .
H9C H 0.301662 0.900119 0.273334 0.106 Uiso 1 1 calc R U . . .
C10 C 0.3580(17) 0.8782(14) 0.4299(10) 0.050(4) Uani 1 1 d . . . . .
H10A H 0.419492 0.904995 0.473131 0.060 Uiso 1 1 calc R U . . .
H10B H 0.296596 0.955453 0.418444 0.060 Uiso 1 1 calc R U . . .
C11 C 0.4528(15) 0.5822(16) 0.6024(9) 0.042(4) Uani 1 1 d . . . . .
C12 C 0.464(2) 0.523(2) 0.6866(10) 0.075(6) Uani 1 1 d . . . . .
H12A H 0.408245 0.440510 0.690085 0.113 Uiso 1 1 calc R U . . .
H12B H 0.560035 0.501870 0.698296 0.113 Uiso 1 1 calc R U . . .
H12C H 0.429193 0.589242 0.724085 0.113 Uiso 1 1 calc R U . . .
N1 N 0.6033(15) 0.4680(10) 0.4201(7) 0.043(3) Uani 1 1 d . . . . .
N2 N 0.5168(13) 0.7158(10) 0.3777(6) 0.030(3) Uani 1 1 d . . . . .
N3 N 0.2606(16) 0.4653(14) 0.3826(10) 0.068(5) Uani 1 1 d . . . . .
N4 N 0.2716(17) 0.3453(15) 0.3591(8) 0.058(4) Uani 1 1 d . . . . .
N5 N 0.265(2) 0.2328(17) 0.3339(11) 0.092(6) Uani 1 1 d . . . . .
O1 O 0.2723(12) 0.7613(9) 0.4553(6) 0.049(3) Uani 1 1 d . . . . .
O2 O 0.3876(14) 0.5138(10) 0.5514(7) 0.062(3) Uani 1 1 d . . . . .
O3 O 0.5165(14) 0.6889(12) 0.5850(9) 0.080(4) Uani 1 1 d . . . . .
Zn1 Zn 0.40070(19) 0.57212(15) 0.44071(10) 0.0382(5) Uani 1 1 d . . . . .
H1S H 0.201(12) 0.756(11) 0.406(7) 0.01(3) Uiso 1 1 d . . . . .

loop_
_atom_site_aniso_label
_atom_site_aniso_U_11
_atom_site_aniso_U_22
_atom_site_aniso_U_33
_atom_site_aniso_U_23
_atom_site_aniso_U_13
_atom_site_aniso_U_12
C1 0.065(11) 0.018(6) 0.069(10) 0.000(8) 0.007(10) 0.016(6)
C2 0.122(18) 0.049(11) 0.075(14) -0.015(10) -0.028(14) 0.060(12)
C3 0.084(15) 0.040(9) 0.070(12) -0.017(8) -0.017(12) 0.019(10)
C4 0.032(9) 0.050(9) 0.037(9) -0.002(7) 0.002(7) 0.008(7)
C5 0.046(9) 0.016(7) 0.031(8) 0.001(6) -0.010(7) -0.006(6)
C6 0.042(10) 0.037(8) 0.031(9) -0.006(6) -0.009(7) 0.001(7)
C7 0.046(10) 0.036(8) 0.037(9) 0.008(6) 0.013(7) 0.008(7)
C8 0.081(15) 0.038(9) 0.113(17) 0.022(10) 0.016(12) 0.013(9)
C9 0.078(15) 0.060(11) 0.075(13) 0.022(9) -0.028(11) 0.015(10)
C10 0.065(12) 0.030(7) 0.055(11) -0.005(7) 0.005(9) 0.006(7)
C11 0.030(8) 0.043(9) 0.052(10) 0.001(8) -0.015(7) 0.010(8)
C12 0.064(13) 0.104(16) 0.058(13) 0.022(10) -0.002(10) 0.038(11)
N1 0.053(7) 0.020(5) 0.057(8) 0.003(4) -0.013(8) 0.005(6)
N2 0.041(8) 0.023(6) 0.025(7) -0.001(5) -0.002(6) 0.007(5)
N3 0.049(10) 0.046(9) 0.110(13) -0.010(8) -0.015(9) -0.016(7)
N4 0.071(11) 0.051(10) 0.051(10) 0.001(7) -0.001(8) 0.004(8)
N5 0.125(17) 0.058(10) 0.094(14) -0.019(9) -0.020(12) -0.005(12)
O1 0.056(8) 0.035(6) 0.056(8) 0.003(5) 0.003(6) -0.002(5)
O2 0.081(9) 0.055(6) 0.050(7) 0.005(5) 0.008(8) -0.004(6)
O3 0.063(9) 0.046(7) 0.131(13) 0.017(7) -0.020(8) 0.007(6)
Zn1 0.0397(9) 0.0281(8) 0.0467(10) 0.0044(8) 0.0021(10) -0.0019(8)

loop_
_atom_type_symbol
_atom_type_description
_atom_type_scat_dispersion_real
_atom_type_scat_dispersion_imag
_atom_type_scat_source
C C 0.0033 0.0016 'International Tables Vol C Tables 4.2.6.8 and 6.1.1.4'
H H 0.0000 0.0000 'International Tables Vol C Tables 4.2.6.8 and 6.1.1.4'
N N 0.0061 0.0033 'International Tables Vol C Tables 4.2.6.8 and 6.1.1.4'
O O 0.0106 0.0060 'International Tables Vol C Tables 4.2.6.8 and 6.1.1.4'
Zn Zn 0.2839 1.4301 'International Tables Vol C Tables 4.2.6.8 and 6.1.1.4'

loop_
_geom_angle_atom_site_label_1
_geom_angle_atom_site_label_2
_geom_angle_atom_site_label_3
_geom_angle
_geom_angle_site_symmetry_1
_geom_angle_site_symmetry_3
_geom_angle_publ_flag
C2 C1 N1 122.4(17) . . ?
C2 C1 H1 118.8 . . ?
N1 C1 H1 118.8 . . ?
C1 C2 C3 121.9(17) . . ?
C1 C2 H2 119.0 . . ?
C3 C2 H2 119.0 . . ?
C2 C3 C4 117(2) . . ?
C2 C3 H3 121.7 . . ?
C4 C3 H3 121.7 . . ?
C5 C4 C3 118.4(17) . . ?
C5 C4 H4 120.8 . . ?
C3 C4 H4 120.8 . . ?
N1 C5 C4 124.3(13) . . ?
N1 C5 C6 115.0(13) . . ?
C4 C5 C6 120.7(13) . . ?
N2 C6 C5 114.5(13) . . ?
C10 C7 N2 104.3(11) . . ?
C10 C7 C9 113.2(15) . . ?
N2 C7 C9 105.9(11) . . ?
C10 C7 C8 109.9(13) . . ?
N2 C7 C8 114.1(13) . . ?
C9 C7 C8 109.5(14) . . ?
C7 C8 H8A 109.5 . . ?
C7 C8 H8B 109.5 . . ?
H8A C8 H8B 109.5 . . ?
C7 C8 H8C 109.5 . . ?
H8A C8 H8C 109.5 . . ?
H8B C8 H8C 109.5 . . ?
C7 C9 H9A 109.5 . . ?
C7 C9 H9B 109.5 . . ?
H9A C9 H9B 109.5 . . ?
C7 C9 H9C 109.5 . . ?
H9A C9 H9C 109.5 . . ?
H9B C9 H9C 109.5 . . ?
O1 C10 C7 113.3(11) . . ?
O1 C10 H10A 108.9 . . ?
C7 C10 H10A 108.9 . . ?
O1 C10 H10B 108.9 . . ?
C7 C10 H10B 108.9 . . ?
H10A C10 H10B 107.7 . . ?
O3 C11 O2 121.7(15) . . ?
O3 C11 C12 120.1(16) . . ?
O2 C11 C12 118.0(15) . . ?
C11 C12 H12A 109.5 . . ?
C11 C12 H12B 109.5 . . ?
H12A C12 H12B 109.5 . . ?
C11 C12 H12C 109.5 . . ?
H12A C12 H12C 109.5 . . ?
H12B C12 H12C 109.5 . . ?
C1 N1 C5 116.1(14) . . ?
C1 N1 Zn1 131.0(11) . . ?
C5 N1 Zn1 112.6(8) . . ?
C6 N2 C7 122.2(13) . . ?
C6 N2 Zn1 121.1(10) . . ?
C7 N2 Zn1 116.7(9) . . ?
N4 N3 Zn1 127.3(14) . . ?
N5 N4 N3 172(2) . . ?
C10 O1 Zn1 107.7(8) . . ?
C10 O1 H1S 100(6) . . ?
Zn1 O1 H1S 103(6) . . ?
C11 O2 Zn1 118.1(10) . . ?
N3 Zn1 O2 106.3(6) . . ?
N3 Zn1 N2 117.7(6) . . ?
O2 Zn1 N2 135.9(5) . . ?
N3 Zn1 N1 105.9(6) . . ?
O2 Zn1 N1 94.2(5) . . ?
N2 Zn1 N1 76.3(4) . . ?
N3 Zn1 O1 96.9(6) . . ?
O2 Zn1 O1 95.7(4) . . ?
N2 Zn1 O1 78.0(4) . . ?
N1 Zn1 O1 151.4(4) . . ?

loop_
_geom_bond_atom_site_label_1
_geom_bond_atom_site_label_2
_geom_bond_distance
_geom_bond_site_symmetry_2
_geom_bond_publ_flag
C1 C2 1.35(3) . ?
C1 N1 1.348(16) . ?
C1 H1 0.9300 . ?
C2 C3 1.38(3) . ?
C2 H2 0.9300 . ?
C3 C4 1.39(2) . ?
C3 H3 0.9300 . ?
C4 C5 1.379(19) . ?
C4 H4 0.9300 . ?
C5 N1 1.352(18) . ?
C5 C6 1.546(19) . ?
C6 N2 1.261(18) . ?
C7 C10 1.49(2) . ?
C7 N2 1.495(17) . ?
C7 C9 1.51(2) . ?
C7 C8 1.55(2) . ?
C8 H8A 0.9600 . ?
C8 H8B 0.9600 . ?
C8 H8C 0.9600 . ?
C9 H9A 0.9600 . ?
C9 H9B 0.9600 . ?
C9 H9C 0.9600 . ?
C10 O1 1.462(18) . ?
C10 H10A 0.9700 . ?
C10 H10B 0.9700 . ?
C11 O3 1.236(18) . ?
C11 O2 1.252(17) . ?
C11 C12 1.53(2) . ?
C12 H12A 0.9600 . ?
C12 H12B 0.9600 . ?
C12 H12C 0.9600 . ?
N1 Zn1 2.203(13) . ?
N2 Zn1 2.073(11) . ?
N3 N4 1.236(18) . ?
N3 Zn1 1.952(14) . ?
N4 N5 1.175(18) . ?
O1 Zn1 2.221(10) . ?
O1 H1S 1.07(12) . ?
O2 Zn1 1.954(11) . ?
